data_7151803
loop_
_publ_author_name
'Liu, Yang'
'Huang, Liping'
'Xie, Fuchun'
'Chen, Xuxing'
'Hu, Youhong'

_publ_section_title
;
 Synthesis of novel functional polycyclic chromones through Michael
 addition and double cyclizations.
;
_journal_issue 8
_journal_name_full 'Organic &amp; biomolecular chemistry'
_journal_page_first 2680
_journal_page_last 2684
_journal_paper_doi 10.1039/c0ob01000f
_journal_volume 9
_journal_year 2011
_chemical_formula_sum 'C23 H19 N O2'
_chemical_formula_weight 341.39
_chemical_name_systematic
;
?
;
_space_group_IT_number 14
_symmetry_cell_setting monoclinic
_symmetry_space_group_name_Hall '-P 2ybc'
_symmetry_space_group_name_H-M 'P 1 21/c 1'
_atom_sites_solution_hydrogens geom
_atom_sites_solution_primary direct
_atom_sites_solution_secondary difmap
_audit_creation_method SHELXL-97
_cell_angle_alpha 90.00
_cell_angle_beta 98.182(3)
_cell_angle_gamma 90.00
_cell_formula_units_Z 4
_cell_length_a 12.568(2)
_cell_length_b 15.248(2)
_cell_length_c 9.6494(15)
_cell_measurement_reflns_used 1257
_cell_measurement_temperature 293(2)
_cell_measurement_theta_max 47.799
_cell_measurement_theta_min 5.033
_cell_volume 1830.4(5)
_computing_cell_refinement 'Bruker SMART'
_computing_data_collection 'Bruker SMART'
_computing_data_reduction 'Bruker SHELXTL'
_computing_molecular_graphics 'Bruker SHELXTL'
_computing_publication_material 'Bruker SHELXTL'
_computing_structure_refinement 'SHELXL-97 (Sheldrick, 1997)'
_computing_structure_solution 'SHELXS-97 (Sheldrick, 1990)'
_diffrn_ambient_temperature 293(2)
_diffrn_measured_fraction_theta_full 0.997
_diffrn_measured_fraction_theta_max 0.997
_diffrn_measurement_device_type 'CCD area detector'
_diffrn_measurement_method 'phi and omega scans'
_diffrn_radiation_monochromator graphite
_diffrn_radiation_source 'fine-focus sealed tube'
_diffrn_radiation_type MoK\a
_diffrn_radiation_wavelength 0.71073
_diffrn_reflns_av_R_equivalents 0.1108
_diffrn_reflns_av_sigmaI/netI 0.1071
_diffrn_reflns_limit_h_max 8
_diffrn_reflns_limit_h_min -15
_diffrn_reflns_limit_k_max 18
_diffrn_reflns_limit_k_min -17
_diffrn_reflns_limit_l_max 11
_diffrn_reflns_limit_l_min -11
_diffrn_reflns_number 9251
_diffrn_reflns_theta_full 25.50
_diffrn_reflns_theta_max 25.50
_diffrn_reflns_theta_min 1.64
_exptl_absorpt_coefficient_mu 0.079
_exptl_absorpt_correction_T_max 1.00000
_exptl_absorpt_correction_T_min 0.45053
_exptl_absorpt_correction_type empirical
_exptl_absorpt_process_details sadabs
_exptl_crystal_colour colorless
_exptl_crystal_density_diffrn 1.239
_exptl_crystal_density_method 'not measured'
_exptl_crystal_description prismatic
_exptl_crystal_F_000 720
_exptl_crystal_size_max 0.305
_exptl_crystal_size_mid 0.237
_exptl_crystal_size_min 0.221
_refine_diff_density_max 0.482
_refine_diff_density_min -0.228
_refine_diff_density_rms 0.040
_refine_ls_extinction_method none
_refine_ls_goodness_of_fit_ref 0.840
_refine_ls_hydrogen_treatment constr
_refine_ls_matrix_type full
_refine_ls_number_parameters 236
_refine_ls_number_reflns 3392
_refine_ls_number_restraints 0
_refine_ls_restrained_S_all 0.840
_refine_ls_R_factor_all 0.1162
_refine_ls_R_factor_gt 0.0568
_refine_ls_shift/su_max 0.000
_refine_ls_shift/su_mean 0.000
_refine_ls_structure_factor_coef Fsqd
_refine_ls_weighting_details 'calc w=1/[\s^2^(Fo^2^)+(0.0571P)^2^+0.0000P] where P=(Fo^2^+2Fc^2^)/3'
_refine_ls_weighting_scheme calc
_refine_ls_wR_factor_gt 0.1309
_refine_ls_wR_factor_ref 0.1479
_reflns_number_gt 1614
_reflns_number_total 3392
_reflns_threshold_expression >2sigma(I)
_cod_data_source_file c0ob01000f.txt
_cod_data_source_block cd201431
_cod_depositor_comments
;
The following automatic conversions were performed:
'_symmetry_cell_setting' value 'Monoclinic' changed to 'monoclinic'
according to '/home/saulius/struct/CIF-dictionaries/cif_core.dic'
dictionary named 'cif_core.dic' version 2.4.1 from 2010-06-29.

Automatic conversion script
Id: cif_fix_enum 1555 2011-01-17 13:19:09Z saulius 
;
_cod_original_sg_symbol_H-M P2(1)/c
_cod_database_code 7151803

loop_
_symmetry_equiv_pos_as_xyz
'x, y, z'
'-x, y+1/2, -z+1/2'
'-x, -y, -z'
'x, -y-1/2, z-1/2'

loop_
_atom_site_label
_atom_site_type_symbol
_atom_site_fract_x
_atom_site_fract_y
_atom_site_fract_z
_atom_site_U_iso_or_equiv
_atom_site_adp_type
_atom_site_occupancy
_atom_site_symmetry_multiplicity
_atom_site_calc_flag
_atom_site_refinement_flags
_atom_site_disorder_assembly
_atom_site_disorder_group
N1 N 0.3302(2) 0.52158(19) 0.3912(3) 0.0892(10) Uani 1 1 d . . .
O1 O -0.02211(16) 0.44779(11) 0.6753(2) 0.0709(7) Uani 1 1 d . . .
O2 O 0.06288(14) 0.19057(10) 0.6918(2) 0.0553(5) Uani 1 1 d . . .
C1 C 0.0041(2) 0.36906(16) 0.6832(3) 0.0514(7) Uani 1 1 d . . .
C2 C -0.0530(2) 0.30498(15) 0.7556(3) 0.0464(7) Uani 1 1 d . . .
C3 C -0.1389(2) 0.32777(18) 0.8249(3) 0.0606(8) Uani 1 1 d . . .
H3 H -0.1608 0.3860 0.8260 0.073 Uiso 1 1 calc R . .
C4 C -0.1915(2) 0.26549(18) 0.8914(4) 0.0669(9) Uani 1 1 d . . .
H4 H -0.2476 0.2816 0.9394 0.080 Uiso 1 1 calc R . .
C5 C -0.1609(2) 0.17785(18) 0.8871(3) 0.0625(8) Uani 1 1 d . . .
H5 H -0.1976 0.1355 0.9310 0.075 Uiso 1 1 calc R . .
C6 C -0.0772(2) 0.15342(17) 0.8188(3) 0.0562(8) Uani 1 1 d . . .
H6 H -0.0572 0.0949 0.8146 0.067 Uiso 1 1 calc R . .
C7 C -0.0235(2) 0.21775(16) 0.7565(3) 0.0487(7) Uani 1 1 d . . .
C8 C 0.1184(2) 0.24936(16) 0.6257(3) 0.0520(7) Uani 1 1 d . . .
C9 C 0.0943(2) 0.33613(16) 0.6197(3) 0.0487(7) Uani 1 1 d . . .
C10 C 0.1535(2) 0.39672(16) 0.5431(3) 0.0543(8) Uani 1 1 d . . .
H10 H 0.1139 0.4423 0.4971 0.065 Uiso 1 1 calc R . .
C11 C 0.2587(2) 0.39489(16) 0.5306(3) 0.0522(7) Uani 1 1 d . . .
C12 C 0.3391(2) 0.33374(16) 0.6027(3) 0.0526(7) Uani 1 1 d . . .
C13 C 0.3126(2) 0.24737(16) 0.6315(3) 0.0555(8) Uani 1 1 d . . .
C14 C 0.2064(2) 0.20879(17) 0.5555(4) 0.0658(9) Uani 1 1 d . . .
H14 H 0.1977 0.2332 0.4606 0.079 Uiso 1 1 calc R . .
C15 C 0.4414(2) 0.36521(19) 0.6527(3) 0.0642(9) Uani 1 1 d . . .
H15 H 0.4606 0.4215 0.6284 0.077 Uiso 1 1 calc R . .
C16 C 0.5135(3) 0.3155(2) 0.7360(4) 0.0764(10) Uani 1 1 d . . .
H16 H 0.5818 0.3373 0.7670 0.092 Uiso 1 1 calc R . .
C17 C 0.4855(3) 0.2325(2) 0.7750(4) 0.0778(10) Uani 1 1 d . . .
H17 H 0.5326 0.1998 0.8377 0.093 Uiso 1 1 calc R . .
C18 C 0.3859(3) 0.19853(18) 0.7192(4) 0.0680(9) Uani 1 1 d . . .
H18 H 0.3683 0.1415 0.7417 0.082 Uiso 1 1 calc R . .
C19 C 0.2982(2) 0.46576(19) 0.4525(4) 0.0634(8) Uani 1 1 d . . .
C20 C 0.2005(3) 0.11219(19) 0.5377(4) 0.0737(9) Uani 1 1 d . . .
H20A H 0.1283 0.0964 0.4957 0.088 Uiso 1 1 calc R . .
H20B H 0.2139 0.0848 0.6293 0.088 Uiso 1 1 calc R . .
C21 C 0.2804(3) 0.07611(19) 0.4471(4) 0.0716(9) Uani 1 1 d . . .
H21A H 0.2585 0.0935 0.3505 0.086 Uiso 1 1 calc R . .
H21B H 0.3509 0.1009 0.4778 0.086 Uiso 1 1 calc R . .
C22 C 0.2869(3) -0.0222(2) 0.4557(4) 0.0893(11) Uani 1 1 d . . .
H22A H 0.3066 -0.0390 0.5529 0.107 Uiso 1 1 calc R . .
H22B H 0.2162 -0.0463 0.4238 0.107 Uiso 1 1 calc R . .
C23 C 0.3650(3) -0.0617(2) 0.3721(5) 0.1041(13) Uani 1 1 d . . .
H23A H 0.3427 -0.0499 0.2746 0.156 Uiso 1 1 calc R . .
H23B H 0.3681 -0.1239 0.3872 0.156 Uiso 1 1 calc R . .
H23C H 0.4349 -0.0367 0.4005 0.156 Uiso 1 1 calc R . .

loop_
_atom_site_aniso_label
_atom_site_aniso_U_11
_atom_site_aniso_U_22
_atom_site_aniso_U_33
_atom_site_aniso_U_23
_atom_site_aniso_U_13
_atom_site_aniso_U_12
N1 0.077(2) 0.0742(18) 0.121(3) 0.0223(18) 0.0309(18) -0.0121(16)
O1 0.0663(14) 0.0365(11) 0.1148(19) 0.0083(10) 0.0296(12) 0.0108(9)
O2 0.0423(11) 0.0334(9) 0.0917(15) -0.0031(9) 0.0145(10) 0.0009(8)
C1 0.0429(17) 0.0410(16) 0.069(2) -0.0010(13) 0.0056(14) -0.0002(13)
C2 0.0369(15) 0.0363(14) 0.0646(19) -0.0004(13) 0.0024(14) 0.0033(12)
C3 0.0531(19) 0.0457(16) 0.085(2) 0.0040(15) 0.0172(17) 0.0087(14)
C4 0.0520(19) 0.064(2) 0.087(2) 0.0061(17) 0.0187(17) 0.0062(16)
C5 0.0492(19) 0.0543(18) 0.084(2) 0.0148(16) 0.0081(17) -0.0056(15)
C6 0.0415(17) 0.0400(15) 0.085(2) 0.0081(15) 0.0015(16) -0.0018(14)
C7 0.0330(15) 0.0405(15) 0.070(2) -0.0018(14) -0.0009(14) 0.0004(12)
C8 0.0376(16) 0.0404(15) 0.078(2) -0.0059(14) 0.0096(15) -0.0052(13)
C9 0.0360(15) 0.0391(14) 0.070(2) -0.0049(13) 0.0034(14) 0.0003(12)
C10 0.0521(19) 0.0410(15) 0.070(2) -0.0021(14) 0.0087(15) -0.0025(14)
C11 0.0489(18) 0.0408(14) 0.069(2) -0.0058(14) 0.0161(15) -0.0051(14)
C12 0.0439(17) 0.0459(16) 0.071(2) -0.0069(14) 0.0188(15) -0.0042(14)
C13 0.0422(17) 0.0429(15) 0.084(2) -0.0054(14) 0.0194(16) 0.0038(13)
C14 0.0450(18) 0.0450(16) 0.109(3) -0.0028(16) 0.0170(18) -0.0017(14)
C15 0.0464(18) 0.0580(18) 0.089(2) -0.0009(17) 0.0123(17) -0.0088(15)
C16 0.052(2) 0.067(2) 0.108(3) -0.003(2) 0.002(2) -0.0043(17)
C17 0.067(2) 0.075(2) 0.089(3) 0.0054(19) 0.003(2) 0.0164(19)
C18 0.059(2) 0.0496(17) 0.098(3) 0.0023(17) 0.0222(19) 0.0023(16)
C19 0.0520(19) 0.0562(18) 0.085(2) -0.0032(17) 0.0191(17) -0.0024(16)
C20 0.063(2) 0.0600(18) 0.098(3) -0.0102(17) 0.0108(19) 0.0028(16)
C21 0.063(2) 0.080(2) 0.074(2) -0.0219(17) 0.0190(17) 0.0080(17)
C22 0.103(3) 0.066(2) 0.103(3) 0.001(2) 0.029(2) -0.001(2)
C23 0.103(3) 0.072(2) 0.145(4) -0.001(2) 0.043(3) 0.022(2)

loop_
_atom_type_symbol
_atom_type_description
_atom_type_scat_dispersion_real
_atom_type_scat_dispersion_imag
_atom_type_scat_source
C C 0.0033 0.0016 'International Tables Vol C Tables 4.2.6.8 and 6.1.1.4'
H H 0.0000 0.0000 'International Tables Vol C Tables 4.2.6.8 and 6.1.1.4'
N N 0.0061 0.0033 'International Tables Vol C Tables 4.2.6.8 and 6.1.1.4'
O O 0.0106 0.0060 'International Tables Vol C Tables 4.2.6.8 and 6.1.1.4'

loop_
_geom_angle_atom_site_label_1
_geom_angle_atom_site_label_2
_geom_angle_atom_site_label_3
_geom_angle
_geom_angle_site_symmetry_1
_geom_angle_site_symmetry_3
_geom_angle_publ_flag
C8 O2 C7 120.20(19) . . ?
O1 C1 C2 122.4(3) . . ?
O1 C1 C9 121.5(3) . . ?
C2 C1 C9 116.1(2) . . ?
C7 C2 C3 117.6(3) . . ?
C7 C2 C1 120.1(3) . . ?
C3 C2 C1 122.3(2) . . ?
C4 C3 C2 120.7(3) . . ?
C4 C3 H3 119.6 . . ?
C2 C3 H3 119.6 . . ?
C3 C4 C5 119.9(3) . . ?
C3 C4 H4 120.1 . . ?
C5 C4 H4 120.1 . . ?
C6 C5 C4 120.6(3) . . ?
C6 C5 H5 119.7 . . ?
C4 C5 H5 119.7 . . ?
C5 C6 C7 118.3(3) . . ?
C5 C6 H6 120.9 . . ?
C7 C6 H6 120.9 . . ?
C6 C7 C2 122.8(3) . . ?
C6 C7 O2 116.5(2) . . ?
C2 C7 O2 120.7(2) . . ?
O2 C8 C9 122.7(3) . . ?
O2 C8 C14 113.6(2) . . ?
C9 C8 C14 123.6(3) . . ?
C8 C9 C10 121.0(3) . . ?
C8 C9 C1 120.1(3) . . ?
C10 C9 C1 118.8(2) . . ?
C11 C10 C9 127.9(3) . . ?
C11 C10 H10 116.1 . . ?
C9 C10 H10 116.1 . . ?
C10 C11 C19 116.5(2) . . ?
C10 C11 C12 125.9(3) . . ?
C19 C11 C12 117.2(2) . . ?
C15 C12 C13 119.4(3) . . ?
C15 C12 C11 118.8(2) . . ?
C13 C12 C11 121.6(2) . . ?
C18 C13 C12 118.4(3) . . ?
C18 C13 C14 122.9(3) . . ?
C12 C13 C14 118.6(3) . . ?
C20 C14 C8 115.5(3) . . ?
C20 C14 C13 117.3(2) . . ?
C8 C14 C13 105.6(2) . . ?
C20 C14 H14 105.8 . . ?
C8 C14 H14 105.8 . . ?
C13 C14 H14 105.8 . . ?
C16 C15 C12 121.3(3) . . ?
C16 C15 H15 119.4 . . ?
C12 C15 H15 119.4 . . ?
C15 C16 C17 120.0(3) . . ?
C15 C16 H16 120.0 . . ?
C17 C16 H16 120.0 . . ?
C16 C17 C18 119.1(3) . . ?
C16 C17 H17 120.4 . . ?
C18 C17 H17 120.4 . . ?
C13 C18 C17 121.5(3) . . ?
C13 C18 H18 119.3 . . ?
C17 C18 H18 119.3 . . ?
N1 C19 C11 179.4(3) . . ?
C14 C20 C21 113.4(3) . . ?
C14 C20 H20A 108.9 . . ?
C21 C20 H20A 108.9 . . ?
C14 C20 H20B 108.9 . . ?
C21 C20 H20B 108.9 . . ?
H20A C20 H20B 107.7 . . ?
C22 C21 C20 111.3(3) . . ?
C22 C21 H21A 109.4 . . ?
C20 C21 H21A 109.4 . . ?
C22 C21 H21B 109.4 . . ?
C20 C21 H21B 109.4 . . ?
H21A C21 H21B 108.0 . . ?
C23 C22 C21 114.1(3) . . ?
C23 C22 H22A 108.7 . . ?
C21 C22 H22A 108.7 . . ?
C23 C22 H22B 108.7 . . ?
C21 C22 H22B 108.7 . . ?
H22A C22 H22B 107.6 . . ?
C22 C23 H23A 109.5 . . ?
C22 C23 H23B 109.5 . . ?
H23A C23 H23B 109.5 . . ?
C22 C23 H23C 109.5 . . ?
H23A C23 H23C 109.5 . . ?
H23B C23 H23C 109.5 . . ?

loop_
_geom_bond_atom_site_label_1
_geom_bond_atom_site_label_2
_geom_bond_distance
_geom_bond_site_symmetry_2
_geom_bond_publ_flag
N1 C19 1.142(3) . ?
O1 C1 1.244(3) . ?
O2 C8 1.351(3) . ?
O2 C7 1.390(3) . ?
C1 C2 1.449(3) . ?
C1 C9 1.453(4) . ?
C2 C7 1.380(3) . ?
C2 C3 1.393(4) . ?
C3 C4 1.367(4) . ?
C3 H3 0.9300 . ?
C4 C5 1.393(4) . ?
C4 H4 0.9300 . ?
C5 C6 1.369(4) . ?
C5 H5 0.9300 . ?
C6 C7 1.376(3) . ?
C6 H6 0.9300 . ?
C8 C9 1.357(3) . ?
C8 C14 1.509(4) . ?
C9 C10 1.453(4) . ?
C10 C11 1.345(4) . ?
C10 H10 0.9300 . ?
C11 C19 1.444(4) . ?
C11 C12 1.474(4) . ?
C12 C15 1.393(4) . ?
C12 C13 1.396(3) . ?
C13 C18 1.377(4) . ?
C13 C14 1.546(4) . ?
C14 C20 1.483(4) . ?
C14 H14 0.9800 . ?
C15 C16 1.355(4) . ?
C15 H15 0.9300 . ?
C16 C17 1.379(4) . ?
C16 H16 0.9300 . ?
C17 C18 1.391(4) . ?
C17 H17 0.9300 . ?
C18 H18 0.9300 . ?
C20 C21 1.526(4) . ?
C20 H20A 0.9700 . ?
C20 H20B 0.9700 . ?
C21 C22 1.503(4) . ?
C21 H21A 0.9700 . ?
C21 H21B 0.9700 . ?
C22 C23 1.484(4) . ?
C22 H22A 0.9700 . ?
C22 H22B 0.9700 . ?
C23 H23A 0.9600 . ?
C23 H23B 0.9600 . ?
C23 H23C 0.9600 . ?

loop_
_geom_hbond_atom_site_label_D
_geom_hbond_atom_site_label_H
_geom_hbond_atom_site_label_A
_geom_hbond_distance_DH
_geom_hbond_distance_HA
_geom_hbond_distance_DA
_geom_hbond_angle_DHA
_geom_hbond_site_symmetry_A
C6 H6 O1 0.93 2.45 3.372(3) 171.1 2_546
C10 H10 O1 0.93 2.52 3.435(3) 167.1 3_566

loop_
_geom_torsion_atom_site_label_1
_geom_torsion_atom_site_label_2
_geom_torsion_atom_site_label_3
_geom_torsion_atom_site_label_4
_geom_torsion
_geom_torsion_site_symmetry_1
_geom_torsion_site_symmetry_2
_geom_torsion_site_symmetry_3
_geom_torsion_site_symmetry_4
_geom_torsion_publ_flag
O1 C1 C2 C7 177.4(2) . . . . ?
C9 C1 C2 C7 -2.6(4) . . . . ?
O1 C1 C2 C3 -2.0(4) . . . . ?
C9 C1 C2 C3 178.0(3) . . . . ?
C7 C2 C3 C4 0.1(4) . . . . ?
C1 C2 C3 C4 179.5(3) . . . . ?
C2 C3 C4 C5 -1.7(5) . . . . ?
C3 C4 C5 C6 1.1(4) . . . . ?
C4 C5 C6 C7 0.9(4) . . . . ?
C5 C6 C7 C2 -2.5(4) . . . . ?
C5 C6 C7 O2 178.2(2) . . . . ?
C3 C2 C7 C6 2.0(4) . . . . ?
C1 C2 C7 C6 -177.4(2) . . . . ?
C3 C2 C7 O2 -178.7(2) . . . . ?
C1 C2 C7 O2 1.9(4) . . . . ?
C8 O2 C7 C6 178.6(2) . . . . ?
C8 O2 C7 C2 -0.8(4) . . . . ?
C7 O2 C8 C9 0.6(4) . . . . ?
C7 O2 C8 C14 -177.4(2) . . . . ?
O2 C8 C9 C10 -177.7(2) . . . . ?
C14 C8 C9 C10 0.0(4) . . . . ?
O2 C8 C9 C1 -1.5(4) . . . . ?
C14 C8 C9 C1 176.3(3) . . . . ?
O1 C1 C9 C8 -177.6(2) . . . . ?
C2 C1 C9 C8 2.5(4) . . . . ?
O1 C1 C9 C10 -1.3(4) . . . . ?
C2 C1 C9 C10 178.8(2) . . . . ?
C8 C9 C10 C11 -35.9(4) . . . . ?
C1 C9 C10 C11 147.8(3) . . . . ?
C9 C10 C11 C19 -177.5(3) . . . . ?
C9 C10 C11 C12 -5.2(5) . . . . ?
C10 C11 C12 C15 -140.8(3) . . . . ?
C19 C11 C12 C15 31.4(4) . . . . ?
C10 C11 C12 C13 34.1(4) . . . . ?
C19 C11 C12 C13 -153.7(3) . . . . ?
C15 C12 C13 C18 5.6(4) . . . . ?
C11 C12 C13 C18 -169.2(3) . . . . ?
C15 C12 C13 C14 -170.0(3) . . . . ?
C11 C12 C13 C14 15.1(4) . . . . ?
O2 C8 C14 C20 15.2(4) . . . . ?
C9 C8 C14 C20 -162.8(3) . . . . ?
O2 C8 C14 C13 -116.2(3) . . . . ?
C9 C8 C14 C13 65.9(4) . . . . ?
C18 C13 C14 C20 -21.0(5) . . . . ?
C12 C13 C14 C20 154.4(3) . . . . ?
C18 C13 C14 C8 109.3(3) . . . . ?
C12 C13 C14 C8 -75.2(3) . . . . ?
C13 C12 C15 C16 -4.1(5) . . . . ?
C11 C12 C15 C16 170.9(3) . . . . ?
C12 C15 C16 C17 -1.2(5) . . . . ?
C15 C16 C17 C18 4.8(5) . . . . ?
C12 C13 C18 C17 -2.0(5) . . . . ?
C14 C13 C18 C17 173.4(3) . . . . ?
C16 C17 C18 C13 -3.2(5) . . . . ?
C10 C11 C19 N1 169(100) . . . . ?
C12 C11 C19 N1 -4(35) . . . . ?
C8 C14 C20 C21 171.2(3) . . . . ?
C13 C14 C20 C21 -63.2(4) . . . . ?
C14 C20 C21 C22 168.7(3) . . . . ?
C20 C21 C22 C23 -178.8(3) . . . . ?
